data_4503191
loop_
_publ_author_name
'Williams, Colleen A.'
'Blake, Alexander J.'
'Wilson, Claire'
'Hubberstey, Peter'
'Schr\"oder, Martin'

_publ_section_title
;
 Novel Metal&#x2212;Organic Frameworks Derived from Group II Metal Cations
 and Aryldicarboxylate Anionic Ligands
;
_journal_issue 3
_journal_name_full 'Crystal Growth &amp; Design'
_journal_page_first 911
_journal_paper_doi 10.1021/cg700731d
_journal_volume 8
_journal_year 2008
_chemical_formula_moiety 'C15 H13 N O5 Sr'
_chemical_formula_sum 'C15 H13 N O5 Sr'
_chemical_formula_weight 374.88
_chemical_name_systematic
; 
 ? 
;
_space_group_IT_number 19
_symmetry_cell_setting orthorhombic
_symmetry_space_group_name_Hall 'P 2ac 2ab'
_symmetry_space_group_name_H-M 'P 21 21 21'
_atom_sites_solution_hydrogens geom
_atom_sites_solution_primary direct
_atom_sites_solution_secondary difmap
_audit_creation_method SHELXL-97
_cell_angle_alpha 90.00
_cell_angle_beta 90.00
_cell_angle_gamma 90.00
_cell_formula_units_Z 4
_cell_length_a 7.1452(8)
_cell_length_b 10.1443(11)
_cell_length_c 20.695(2)
_cell_measurement_reflns_used 5358
_cell_measurement_temperature 150(2)
_cell_measurement_theta_max 27.0
_cell_measurement_theta_min 2.35
_cell_volume 1500.0(3)
_computing_cell_refinement 'Bruker SAINT version 6.36a (Bruker, 2002)'
_computing_data_collection 'Bruker SMART version 5.624 (Bruker, 2001)'
_computing_data_reduction 'Bruker SAINT; Bruker SHELXTL (Bruker, 2001)'
_computing_molecular_graphics ' ?'
_computing_publication_material 'enCIFer(Allen et al.,2004);PLATON(Spek,2003)'
_computing_structure_refinement 'SHELXL-97 (Sheldrick, 1997)'
_computing_structure_solution 'SHELXS-97 (Sheldrick, 1990)'
_diffrn_ambient_temperature 150(2)
_diffrn_measured_fraction_theta_full 0.984
_diffrn_measured_fraction_theta_max 0.984
_diffrn_measurement_device_type 'Bruker SMART1000 CCD area detector'
_diffrn_measurement_method \w
_diffrn_radiation_monochromator graphite
_diffrn_radiation_source 'normal-focus sealed tube'
_diffrn_radiation_type MoK\a
_diffrn_radiation_wavelength 0.71073
_diffrn_reflns_av_R_equivalents 0.026
_diffrn_reflns_av_sigmaI/netI 0.033
_diffrn_reflns_limit_h_max 9
_diffrn_reflns_limit_h_min -8
_diffrn_reflns_limit_k_max 13
_diffrn_reflns_limit_k_min -13
_diffrn_reflns_limit_l_max 26
_diffrn_reflns_limit_l_min -23
_diffrn_reflns_number 8865
_diffrn_reflns_theta_full 27.49
_diffrn_reflns_theta_max 27.49
_diffrn_reflns_theta_min 1.97
_diffrn_standards_decay_% 0
_diffrn_standards_number 0
_exptl_absorpt_coefficient_mu 3.617
_exptl_absorpt_correction_T_max 1.000
_exptl_absorpt_correction_T_min 0.460
_exptl_absorpt_correction_type multi-scan
_exptl_absorpt_process_details '(SADABS; Bruker, 2001)'
_exptl_crystal_colour COLOURLESS
_exptl_crystal_density_diffrn 1.660
_exptl_crystal_density_meas 0
_exptl_crystal_density_method 'not measured'
_exptl_crystal_description BLOCK
_exptl_crystal_F_000 752
_exptl_crystal_size_max 0.42
_exptl_crystal_size_mid 0.42
_exptl_crystal_size_min 0.19
_refine_diff_density_max 0.86
_refine_diff_density_min -1.24
_refine_diff_density_rms 0.10
_refine_ls_abs_structure_details 'Flack H D (1983), Acta Cryst. A39, 876-881'
_refine_ls_abs_structure_Flack 0.509(9)
_refine_ls_extinction_method none
_refine_ls_goodness_of_fit_ref 1.069
_refine_ls_hydrogen_treatment constr
_refine_ls_matrix_type full
_refine_ls_number_parameters 202
_refine_ls_number_reflns 3351
_refine_ls_number_restraints 0
_refine_ls_restrained_S_all 1.069
_refine_ls_R_factor_all 0.0348
_refine_ls_R_factor_gt 0.0300
_refine_ls_shift/su_max 0.001
_refine_ls_shift/su_mean 0.000
_refine_ls_structure_factor_coef Fsqd
_refine_ls_weighting_details 'calc w=1/[\s^2^(Fo^2^)+(0.0469P)^2^+0.4156P] where P=(Fo^2^+2Fc^2^)/3'
_refine_ls_weighting_scheme calc
_refine_ls_wR_factor_gt 0.0750
_refine_ls_wR_factor_ref 0.0770
_reflns_number_gt 3059
_reflns_number_total 3351
_reflns_threshold_expression >2\s(I)
_cod_data_source_file cg700731d.cif
_cod_data_source_block 10
_cod_depositor_comments
;
The following automatic conversions were performed:

'_symmetry_cell_setting' value 'Orthorhombic' changed to
'orthorhombic' according to
/home/saulius/struct/CIF-dictionaries/cif_core.dic dictionary named
'cif_core.dic' version 2.4.1 from 2010-06-29.

Automatic conversion script
Id: cif_fix_values 1715 2011-07-08 13:25:40Z adriana 
;
_cod_original_cell_volume 1500.1(8)
_cod_database_code 4503191

loop_
_symmetry_equiv_pos_as_xyz
'x, y, z'
'-x+1/2, -y, z+1/2'
'x+1/2, -y+1/2, -z'
'-x, y+1/2, -z+1/2'

loop_
_atom_site_label
_atom_site_type_symbol
_atom_site_fract_x
_atom_site_fract_y
_atom_site_fract_z
_atom_site_U_iso_or_equiv
_atom_site_adp_type
_atom_site_occupancy
_atom_site_symmetry_multiplicity
_atom_site_calc_flag
_atom_site_refinement_flags
Sr1 Sr 0.34958(3) 0.18385(2) 0.998510(13) 0.00917(8) Uani 1 1 d .
N1 N 0.2731(4) 0.6256(3) 1.05336(13) 0.0179(6) Uani 1 1 d .
O1 O 0.5469(3) 0.3245(3) 0.92763(9) 0.0148(5) Uani 1 1 d .
O2 O 0.7540(3) 0.4832(3) 0.91241(12) 0.0234(6) Uani 1 1 d .
O3 O -0.2404(4) 0.5306(3) 0.59256(13) 0.0258(7) Uani 1 1 d .
O4 O -0.0474(3) 0.6989(3) 0.57812(9) 0.0144(5) Uani 1 1 d .
O5 O 0.1713(3) 0.4295(2) 1.01208(10) 0.0165(4) Uani 1 1 d .
C1 C 0.6074(4) 0.4256(3) 0.89737(14) 0.0120(7) Uani 1 1 d .
C2 C 0.4935(4) 0.4760(3) 0.84132(14) 0.0122(7) Uani 1 1 d .
C3 C 0.3170(5) 0.4270(3) 0.82996(14) 0.0160(7) Uani 1 1 d .
H3A H 0.2660 0.3629 0.8584 0.019 Uiso 1 1 calc R
C4 C 0.2103(4) 0.4709(3) 0.77639(15) 0.0141(7) Uani 1 1 d .
C5 C 0.0312(5) 0.4173(4) 0.76227(16) 0.0212(8) Uani 1 1 d .
H5A H -0.0218 0.3531 0.7902 0.025 Uiso 1 1 calc R
C6 C -0.0650(5) 0.4572(4) 0.70897(16) 0.0208(8) Uani 1 1 d .
H6A H -0.1832 0.4189 0.6994 0.025 Uiso 1 1 calc R
C7 C 0.0095(4) 0.5556(3) 0.66747(14) 0.0126(7) Uani 1 1 d .
C8 C -0.1000(4) 0.5978(4) 0.60884(14) 0.0136(7) Uani 1 1 d .
C9 C 0.1816(5) 0.6099(3) 0.68019(14) 0.0134(7) Uani 1 1 d .
H9A H 0.2305 0.6760 0.6524 0.016 Uiso 1 1 calc R
C10 C 0.2874(5) 0.5679(3) 0.73488(15) 0.0143(7) Uani 1 1 d .
C11 C 0.4691(5) 0.6184(4) 0.74798(15) 0.0171(7) Uani 1 1 d .
H11A H 0.5211 0.6843 0.7208 0.020 Uiso 1 1 calc R
C12 C 0.5697(5) 0.5721(4) 0.79975(14) 0.0151(7) Uani 1 1 d .
H12A H 0.6920 0.6052 0.8076 0.018 Uiso 1 1 calc R
C13 C 0.2850(4) 0.5220(3) 1.01583(14) 0.0177(7) Uani 1 1 d .
H13A H 0.3918 0.5169 0.9886 0.021 Uiso 1 1 calc R
C14 C 0.1161(5) 0.6460(4) 1.09820(18) 0.0286(8) Uani 1 1 d .
H14C H 0.0218 0.5772 1.0913 0.043 Uiso 1 1 calc R
H14B H 0.0600 0.7327 1.0903 0.043 Uiso 1 1 calc R
H14A H 0.1618 0.6416 1.1428 0.043 Uiso 1 1 calc R
C15 C 0.4246(5) 0.7232(4) 1.0564(2) 0.0323(9) Uani 1 1 d .
H15C H 0.5221 0.6999 1.0251 0.049 Uiso 1 1 calc R
H15B H 0.4781 0.7240 1.1000 0.049 Uiso 1 1 calc R
H15A H 0.3747 0.8107 1.0462 0.049 Uiso 1 1 calc R

loop_
_atom_site_aniso_label
_atom_site_aniso_U_11
_atom_site_aniso_U_22
_atom_site_aniso_U_33
_atom_site_aniso_U_23
_atom_site_aniso_U_13
_atom_site_aniso_U_12
Sr1 0.00650(12) 0.01606(13) 0.00495(12) -0.00038(15) -0.00017(13) -0.00139(8)
N1 0.0150(12) 0.0190(14) 0.0198(14) -0.0046(12) 0.0016(11) -0.0002(11)
O1 0.0131(11) 0.0220(12) 0.0093(9) 0.0073(10) -0.0013(8) -0.0009(11)
O2 0.0207(14) 0.0301(15) 0.0193(12) 0.0092(12) -0.0122(11) -0.0089(12)
O3 0.0211(14) 0.0295(16) 0.0268(13) 0.0167(12) -0.0129(11) -0.0086(12)
O4 0.0116(10) 0.0224(12) 0.0092(10) 0.0072(10) 0.0005(8) -0.0003(11)
O5 0.0127(9) 0.0184(10) 0.0184(12) -0.0016(9) -0.0005(8) -0.0021(8)
C1 0.0152(18) 0.0138(16) 0.0071(13) 0.0018(12) 0.0019(10) 0.0035(13)
C2 0.0123(15) 0.0164(16) 0.0078(13) -0.0005(12) -0.0014(11) 0.0032(12)
C3 0.0184(18) 0.0190(16) 0.0107(14) 0.0069(13) 0.0004(12) -0.0008(14)
C4 0.0092(14) 0.024(2) 0.0094(14) 0.0032(13) -0.0002(10) 0.0012(13)
C5 0.0185(18) 0.029(2) 0.0164(16) 0.0132(15) -0.0014(13) -0.0046(15)
C6 0.0118(15) 0.032(2) 0.0181(16) 0.0082(15) -0.0033(13) -0.0029(15)
C7 0.0126(15) 0.0172(16) 0.0080(14) 0.0040(12) -0.0001(11) 0.0030(13)
C8 0.0063(15) 0.0261(19) 0.0085(14) -0.0007(13) -0.0015(10) 0.0029(13)
C9 0.0125(16) 0.0192(16) 0.0084(13) 0.0051(12) -0.0009(11) -0.0003(13)
C10 0.0153(14) 0.0176(18) 0.0100(14) 0.0026(13) 0.0007(11) 0.0021(13)
C11 0.0171(17) 0.0227(18) 0.0114(14) 0.0076(13) -0.0021(12) -0.0062(14)
C12 0.0128(15) 0.0199(16) 0.0125(15) 0.0047(13) -0.0021(12) -0.0040(14)
C13 0.0145(13) 0.0247(17) 0.0138(17) 0.0024(12) -0.0014(10) 0.0025(12)
C14 0.0251(19) 0.032(2) 0.0285(19) -0.0110(16) 0.0099(14) 0.0018(15)
C15 0.0274(19) 0.0247(18) 0.045(2) -0.0066(17) 0.0024(16) -0.0084(16)

loop_
_atom_type_symbol
_atom_type_description
_atom_type_scat_dispersion_real
_atom_type_scat_dispersion_imag
_atom_type_scat_source
C C 0.0033 0.0016 'International Tables Vol C Tables 4.2.6.8 and 6.1.1.4'
H H 0.0000 0.0000 'International Tables Vol C Tables 4.2.6.8 and 6.1.1.4'
O O 0.0106 0.0060 'International Tables Vol C Tables 4.2.6.8 and 6.1.1.4'
Sr Sr -1.5307 3.2498 'International Tables Vol C Tables 4.2.6.8 and 6.1.1.4'
N N 0.0061 0.0033 'International Tables Vol C Tables 4.2.6.8 and 6.1.1.4'

loop_
_geom_angle_atom_site_label_1
_geom_angle_atom_site_label_2
_geom_angle_atom_site_label_3
_geom_angle
_geom_angle_site_symmetry_1
_geom_angle_site_symmetry_3
O4 Sr1 O1 78.05(6) 2_565 .
O4 Sr1 O3 162.58(8) 2_565 4_546
O1 Sr1 O3 94.99(8) . 4_546
O4 Sr1 O5 76.23(7) 2_565 3_557
O1 Sr1 O5 72.56(7) . 3_557
O3 Sr1 O5 86.47(7) 4_546 3_557
O4 Sr1 O2 89.51(8) 2_565 3_457
O1 Sr1 O2 160.64(8) . 3_457
O3 Sr1 O2 92.63(8) 4_546 3_457
O5 Sr1 O2 90.21(7) 3_557 3_457
O4 Sr1 O1 95.60(7) 2_565 3_457
O1 Sr1 O1 145.28(5) . 3_457
O3 Sr1 O1 98.98(8) 4_546 3_457
O5 Sr1 O1 139.65(7) 3_557 3_457
O2 Sr1 O1 49.81(7) 3_457 3_457
O4 Sr1 O4 145.64(4) 2_565 4_546
O1 Sr1 O4 94.30(8) . 4_546
O3 Sr1 O4 49.86(7) 4_546 4_546
O5 Sr1 O4 133.80(7) 3_557 4_546
O2 Sr1 O4 104.19(8) 3_457 4_546
O1 Sr1 O4 71.70(6) 3_457 4_546
O4 Sr1 O5 76.49(7) 2_565 .
O1 Sr1 O5 78.87(7) . .
O3 Sr1 O5 118.21(7) 4_546 .
O5 Sr1 O5 143.80(6) 3_557 .
O2 Sr1 O5 112.86(7) 3_457 .
O1 Sr1 O5 66.50(7) 3_457 .
O4 Sr1 O5 69.16(7) 4_546 .
O4 Sr1 C1 91.69(8) 2_565 3_457
O1 Sr1 C1 166.11(9) . 3_457
O3 Sr1 C1 97.40(9) 4_546 3_457
O5 Sr1 C1 114.40(8) 3_557 3_457
O2 Sr1 C1 24.48(8) 3_457 3_457
O1 Sr1 C1 25.37(8) 3_457 3_457
O4 Sr1 C1 88.92(8) 4_546 3_457
O5 Sr1 C1 89.71(8) . 3_457
O4 Sr1 C8 168.18(9) 2_565 4_546
O1 Sr1 C8 93.88(8) . 4_546
O3 Sr1 C8 24.83(9) 4_546 4_546
O5 Sr1 C8 109.85(8) 3_557 4_546
O2 Sr1 C8 100.42(9) 3_457 4_546
O1 Sr1 C8 86.11(7) 3_457 4_546
O4 Sr1 C8 25.09(8) 4_546 4_546
O5 Sr1 C8 93.61(8) . 4_546
C1 Sr1 C8 94.73(7) 3_457 4_546
O4 Sr1 Sr1 44.42(5) 2_565 3_557
O1 Sr1 Sr1 43.67(5) . 3_557
O3 Sr1 Sr1 120.65(6) 4_546 3_557
O5 Sr1 Sr1 47.47(5) 3_557 3_557
O2 Sr1 Sr1 117.67(6) 3_457 3_557
O1 Sr1 Sr1 139.99(5) 3_457 3_557
O4 Sr1 Sr1 137.97(5) 4_546 3_557
O5 Sr1 Sr1 96.36(4) . 3_557
C1 Sr1 Sr1 131.55(6) 3_457 3_557
C8 Sr1 Sr1 132.48(6) 4_546 3_557
O4 Sr1 Sr1 110.77(6) 2_565 3_457
O1 Sr1 Sr1 109.79(6) . 3_457
O3 Sr1 Sr1 86.58(6) 4_546 3_457
O5 Sr1 Sr1 172.84(5) 3_557 3_457
O2 Sr1 Sr1 88.39(5) 3_457 3_457
O1 Sr1 Sr1 40.36(5) 3_457 3_457
O4 Sr1 Sr1 40.22(5) 4_546 3_457
O5 Sr1 Sr1 42.52(4) . 3_457
C1 Sr1 Sr1 64.88(6) 3_457 3_457
C8 Sr1 Sr1 63.56(7) 4_546 3_457
Sr1 Sr1 Sr1 138.782(14) 3_557 3_457
C13 N1 C15 121.3(3) . .
C13 N1 C14 122.4(3) . .
C15 N1 C14 116.1(3) . .
C1 O1 Sr1 160.5(2) . .
C1 O1 Sr1 91.85(19) . 3_557
Sr1 O1 Sr1 95.97(7) . 3_557
C1 O2 Sr1 95.3(2) . 3_557
C8 O3 Sr1 96.35(19) . 4_556
C8 O4 Sr1 153.5(2) . 2_564
C8 O4 Sr1 90.69(18) . 4_556
Sr1 O4 Sr1 95.36(7) 2_564 4_556
C13 O5 Sr1 157.49(19) . 3_457
C13 O5 Sr1 112.26(18) . .
Sr1 O5 Sr1 90.01(6) 3_457 .
O2 C1 O1 122.8(3) . .
O2 C1 C2 119.3(3) . .
O1 C1 C2 117.9(3) . .
O2 C1 Sr1 60.19(17) . 3_557
O1 C1 Sr1 62.77(16) . 3_557
C2 C1 Sr1 176.0(2) . 3_557
C3 C2 C12 120.0(3) . .
C3 C2 C1 120.3(3) . .
C12 C2 C1 119.7(3) . .
C2 C3 C4 120.9(3) . .
C3 C4 C10 118.9(3) . .
C3 C4 C5 121.7(3) . .
C10 C4 C5 119.4(3) . .
C6 C5 C4 120.5(3) . .
C5 C6 C7 120.6(3) . .
C9 C7 C6 120.1(3) . .
C9 C7 C8 120.4(3) . .
C6 C7 C8 119.5(3) . .
O3 C8 O4 122.8(3) . .
O3 C8 C7 118.4(3) . .
O4 C8 C7 118.8(3) . .
O3 C8 Sr1 58.82(16) . 4_556
O4 C8 Sr1 64.22(16) . 4_556
C7 C8 Sr1 174.3(2) . 4_556
C7 C9 C10 120.5(3) . .
C4 C10 C11 119.3(3) . .
C4 C10 C9 118.8(3) . .
C11 C10 C9 121.9(3) . .
C12 C11 C10 120.3(3) . .
C11 C12 C2 120.7(3) . .
O5 C13 N1 126.9(3) . .

loop_
_geom_bond_atom_site_label_1
_geom_bond_atom_site_label_2
_geom_bond_distance
_geom_bond_site_symmetry_2
Sr1 O4 2.475(2) 2_565
Sr1 O1 2.485(2) .
Sr1 O3 2.565(2) 4_546
Sr1 O5 2.5797(19) 3_557
Sr1 O2 2.596(2) 3_457
Sr1 O1 2.650(2) 3_457
Sr1 O4 2.683(2) 4_546
Sr1 O5 2.813(2) .
Sr1 C1 2.979(3) 3_457
Sr1 C8 2.980(3) 4_546
Sr1 Sr1 3.8169(4) 3_557
Sr1 Sr1 3.8169(4) 3_457
N1 C13 1.310(4) .
N1 C15 1.467(4) .
N1 C14 1.471(4) .
O1 C1 1.277(4) .
O1 Sr1 2.650(2) 3_557
O2 C1 1.240(4) .
O2 Sr1 2.596(2) 3_557
O3 C8 1.259(4) .
O3 Sr1 2.565(2) 4_556
O4 C8 1.263(4) .
O4 Sr1 2.475(2) 2_564
O4 Sr1 2.683(2) 4_556
O5 C13 1.243(4) .
O5 Sr1 2.5797(19) 3_457
C1 C2 1.506(4) .
C1 Sr1 2.979(3) 3_557
C2 C3 1.375(5) .
C2 C12 1.409(4) .
C3 C4 1.417(4) .
C4 C10 1.418(4) .
C4 C5 1.421(5) .
C5 C6 1.361(5) .
C6 C7 1.420(4) .
C7 C9 1.373(4) .
C7 C8 1.506(4) .
C8 Sr1 2.980(3) 4_556
C9 C10 1.426(4) .
C10 C11 1.421(5) .
C11 C12 1.373(4) .
